data_9000850
loop_
_publ_author_name
'Sinclair, W.'
'Eggleton, R. A.'

_publ_section_title
;
 Structure refinement of zirkelite from Kaiserstuhl, West Germany
;
_journal_name_full 'American Mineralogist'
_journal_page_first 615
_journal_page_last 620
_journal_volume 67
_journal_year 1982
_chemical_formula_sum 'Ca1.74 Fe0.91 Nb0.98 O14 Th0.26 Ti2.11 Zr2'
_chemical_name_mineral Zirkelite
_space_group_IT_number 15
_symmetry_space_group_name_Hall '-C 2yc'
_symmetry_space_group_name_H-M 'C 1 2/c 1'
_cell_angle_alpha 90
_cell_angle_beta 100.33
_cell_angle_gamma 90
_cell_length_a 12.431
_cell_length_b 7.224
_cell_length_c 11.483
_cell_formula_units_Z 4
_cell_volume 1014.477
_database_code_amcsd 0000869
_exptl_crystal_density_diffrn 5.103
_cod_original_formula_sum '(Ca1.74 Th.26) Zr2 Ti2.11 Fe.91 Nb.98 O14'
_cod_database_code 9000850

loop_
_space_group_symop_operation_xyz
x,y,z
1/2+x,1/2+y,z
x,-y,1/2+z
1/2+x,1/2-y,1/2+z
-x,y,1/2-z
1/2-x,1/2+y,1/2-z
-x,-y,-z
1/2-x,1/2-y,-z

loop_
_atom_site_aniso_label
_atom_site_aniso_U_11
_atom_site_aniso_U_22
_atom_site_aniso_U_33
_atom_site_aniso_U_12
_atom_site_aniso_U_13
_atom_site_aniso_U_23
Ca1 0.02000 0.01900 0.02900 0.00300 0.00500 0.00400
Th1 0.02000 0.01900 0.02900 0.00300 0.00500 0.00400
Zr2 0.01700 0.01200 0.02300 0.00200 0.00400 0.00100
Ti2 0.01700 0.01200 0.02300 0.00200 0.00400 0.00100
Fe3 0.01900 0.01700 0.02100 -0.00100 0.00500 0.00000
Ti3 0.01900 0.01700 0.02100 -0.00100 0.00500 0.00000
Nb3 0.01900 0.01700 0.02100 -0.00100 0.00500 0.00000
Zr3 0.01900 0.01700 0.02100 -0.00100 0.00500 0.00000
Fe4 0.05600 0.06200 0.00900 -0.00300 -0.00200 -0.00400
Ti4 0.05600 0.06200 0.00900 -0.00300 -0.00200 -0.00400
Ti5 0.02000 0.02000 0.02000 0.00000 0.00200 0.00000
Nb5 0.02000 0.02000 0.02000 0.00000 0.00200 0.00000
O1 0.06200 0.01300 0.04200 -0.00400 0.00700 -0.00700
O2 0.02800 0.02400 0.05100 0.00200 0.00400 0.00200
O3 0.03000 0.02800 0.04800 -0.00700 -0.00100 -0.00700
O4 0.03500 0.04100 0.03600 -0.01000 0.00500 0.00000
O5 0.03400 0.02700 0.03100 0.00000 -0.00400 0.00700
O6 0.03100 0.02800 0.03500 0.00100 0.01000 0.00500
O7 0.02600 0.04300 0.04100 -0.01400 -0.00100 0.00300

loop_
_atom_site_label
_atom_site_fract_x
_atom_site_fract_y
_atom_site_fract_z
_atom_site_occupancy
Ca1 0.37520 0.12450 0.49710 0.87000
Th1 0.37520 0.12450 0.49710 0.13000
Zr2 0.12100 0.21610 -0.02390 0.85000
Ti2 0.12100 0.21610 -0.02390 0.15000
Fe3 0.25000 0.12520 0.74500 0.12500
Ti3 0.25000 0.12520 0.74500 0.37500
Nb3 0.25000 0.12520 0.74500 0.35000
Zr3 0.25000 0.12520 0.74500 0.15000
Fe4 0.47880 0.08920 0.25090 0.33000
Ti4 0.47880 0.08920 0.25090 0.17000
Ti5 0.00000 0.12790 0.25000 0.72000
Nb5 0.00000 0.12790 0.25000 0.28000
O1 0.30870 0.12430 0.28640 1.00000
O2 0.46930 0.13730 0.08910 1.00000
O3 0.20700 0.08570 0.56870 1.00000
O4 0.39570 0.16650 0.71510 1.00000
O5 0.71210 0.17000 0.58210 1.00000
O6 -0.00240 0.11570 0.41890 1.00000
O7 0.10860 0.06530 0.79170 1.00000

loop_
_cod_related_entry_id
_cod_related_entry_database
_cod_related_entry_code
1 AMCSD 0000869
